data_7231911
loop_
_publ_author_name
'Huang, Zhaodi'
'Zhang, Meixi'
'Lin, Huan'
'Ding, Shuo'
'Dong, Bin'
'Liu, Di'
'Wang, Hong'
'Dai, Fangna'
'Sun, Daofeng'

_publ_section_title
;
 Comparison of two water oxidation electrocatalysts by copper or zinc
 supermolecule complexes based on porphyrin ligand
;
_journal_issue 70
_journal_name_full 'RSC Advances'
_journal_page_first 40054
_journal_paper_doi 10.1039/C8RA08338J
_journal_volume 8
_journal_year 2018
_chemical_formula_sum 'C54 H38 Cu N10 O2'
_chemical_formula_weight 922.49
_chemical_name_systematic
; 
 ? 
;
_space_group_IT_number 13
_symmetry_cell_setting monoclinic
_symmetry_space_group_name_Hall '-P 2yc'
_symmetry_space_group_name_H-M 'P 1 2/c 1'
_atom_sites_solution_hydrogens geom
_atom_sites_solution_primary direct
_atom_sites_solution_secondary difmap
_audit_creation_method SHELXL-97
_audit_update_record
;
2016-01-28 deposited with the CCDC.
2018-11-22 downloaded from the CCDC.
;
_cell_angle_alpha 90.00
_cell_angle_beta 93.8490(10)
_cell_angle_gamma 90.00
_cell_formula_units_Z 8
_cell_length_a 33.5945(6)
_cell_length_b 17.1635(2)
_cell_length_c 15.3680(2)
_cell_measurement_reflns_used 16609
_cell_measurement_temperature 293(2)
_cell_measurement_theta_max 140.88
_cell_measurement_theta_min 5.78
_cell_volume 8841.2(2)
_computing_molecular_graphics 'Olex2 (Dolomanov et al., 2009)'
_computing_publication_material 'Olex2 (Dolomanov et al., 2009)'
_computing_structure_refinement 'SHELXL-97 (Sheldrick, 1997)'
_computing_structure_solution 'SHELXS-97 (Sheldrick, 1990)'
_diffrn_ambient_temperature 293(2)
_diffrn_measured_fraction_theta_full 0.983
_diffrn_measured_fraction_theta_max 0.983
_diffrn_measurement_device_type Cu
_diffrn_radiation_monochromator graphite
_diffrn_radiation_source 'fine-focus sealed tube'
_diffrn_radiation_type CuK\a
_diffrn_radiation_wavelength 1.54184
_diffrn_reflns_av_R_equivalents 0.0386
_diffrn_reflns_av_sigmaI/netI 0.0394
_diffrn_reflns_limit_h_max 40
_diffrn_reflns_limit_h_min -40
_diffrn_reflns_limit_k_max 15
_diffrn_reflns_limit_k_min -20
_diffrn_reflns_limit_l_max 11
_diffrn_reflns_limit_l_min -18
_diffrn_reflns_number 37970
_diffrn_reflns_theta_full 70.44
_diffrn_reflns_theta_max 70.44
_diffrn_reflns_theta_min 2.89
_exptl_absorpt_coefficient_mu 1.148
_exptl_absorpt_correction_T_max 0.8376
_exptl_absorpt_correction_T_min 0.7623
_exptl_absorpt_correction_type multi-scan
_exptl_crystal_colour 'clear brownish black'
_exptl_crystal_density_diffrn 1.386
_exptl_crystal_density_method 'not measured'
_exptl_crystal_description block
_exptl_crystal_F_000 3815
_exptl_crystal_size_max 0.25
_exptl_crystal_size_mid 0.20
_exptl_crystal_size_min 0.16
_platon_squeeze_details
;
Combining the results of thermogravimetric analysis and the contribution of 
the electon density from the result of SQUEEZE, there are 2 DMF guest molecules per formula in the cavities of this compound.
;
_refine_diff_density_max 0.681
_refine_diff_density_min -2.104
_refine_diff_density_rms 0.112
_refine_ls_extinction_method none
_refine_ls_goodness_of_fit_ref 1.132
_refine_ls_hydrogen_treatment mixed
_refine_ls_matrix_type full
_refine_ls_number_parameters 1003
_refine_ls_number_reflns 16609
_refine_ls_number_restraints 12
_refine_ls_restrained_S_all 1.132
_refine_ls_R_factor_all 0.1328
_refine_ls_R_factor_gt 0.1025
_refine_ls_shift/su_max 0.004
_refine_ls_shift/su_mean 0.001
_refine_ls_structure_factor_coef Fsqd
_refine_ls_weighting_details 'calc w=1/[\s^2^(Fo^2^)+(0.1878P)^2^+7.5149P] where P=(Fo^2^+2Fc^2^)/3'
_refine_ls_weighting_scheme calc
_refine_ls_wR_factor_gt 0.3421
_refine_ls_wR_factor_ref 0.3772
_reflns_number_gt 9045
_reflns_number_total 16609
_reflns_threshold_expression >2sigma(I)
_cod_data_source_file c8ra08338j2.cif
_cod_data_source_block p
_cod_original_sg_symbol_H-M P2/c
_cod_database_code 7231911

loop_
_symmetry_equiv_pos_as_xyz
'x, y, z'
'-x, y, -z+1/2'
'-x, -y, -z'
'x, -y, z-1/2'

loop_
_atom_site_label
_atom_site_type_symbol
_atom_site_fract_x
_atom_site_fract_y
_atom_site_fract_z
_atom_site_U_iso_or_equiv
_atom_site_adp_type
_atom_site_occupancy
_atom_site_symmetry_multiplicity
_atom_site_calc_flag
_atom_site_refinement_flags
Cu2 Cu 0.250806(12) 0.12456(3) 0.50261(3) 0.0213(2) Uani 1 1 d .
N1 N 0.22402(8) 0.09578(16) 0.61105(17) 0.0167(6) Uani 1 1 d .
N5 N 0.27739(8) 0.15347(16) 0.39493(17) 0.0161(6) Uani 1 1 d .
N30 N 0.15475(11) 0.1944(2) -0.1437(2) 0.0373(8) Uani 1 1 d .
N35 N 0.19897(8) 0.11036(17) 0.43222(17) 0.0152(6) Uani 1 1 d .
N36 N 0.30271(8) 0.13825(17) 0.57348(17) 0.0160(6) Uani 1 1 d .
N37 N 0.34639(10) 0.0538(2) 1.14869(19) 0.0328(8) Uani 1 1 d .
N39 N 0.53274(10) 0.2953(3) 0.3552(3) 0.0474(10) Uani 1 1 d .
N40 N -0.03069(11) -0.0505(3) 0.6489(3) 0.0506(10) Uani 1 1 d .
C2 C 0.06754(17) -0.0565(3) 0.5925(6) 0.111(2) Uani 1 1 d .
H2A H 0.0617 -0.1095 0.5934 0.134 Uiso 1 1 calc R
C11 C 0.43078(9) 0.3042(2) 0.3874(2) 0.0219(7) Uani 1 1 d .
H11D H 0.4348 0.3547 0.3677 0.026 Uiso 1 1 calc R
C12 C 0.32433(10) 0.1880(2) 0.2980(2) 0.0197(7) Uani 1 1 d .
H12A H 0.3487 0.2010 0.2766 0.024 Uiso 1 1 calc R
C15 C 0.04756(17) 0.0715(3) 0.5993(6) 0.111(2) Uani 1 1 d .
H15A H 0.0274 0.1083 0.6036 0.134 Uiso 1 1 calc R
C16 C 0.21988(10) 0.1443(2) 0.2855(2) 0.0179(7) Uani 1 1 d .
C18 C 0.08548(16) 0.0952(3) 0.5829(6) 0.109(2) Uani 1 1 d .
H18A H 0.0911 0.1482 0.5818 0.131 Uiso 1 1 calc R
C20 C 0.34611(9) 0.17867(18) 0.4574(2) 0.0154(6) Uani 1 1 d .
C25 C 0.28175(9) 0.1047(2) 0.7197(2) 0.0178(7) Uani 1 1 d .
C29 C 0.16283(9) 0.0860(2) 0.4621(2) 0.0216(7) Uani 1 1 d .
C39 C 0.31701(9) 0.1722(2) 0.3884(2) 0.0187(7) Uani 1 1 d .
C41 C 0.28966(10) 0.1804(2) 0.2517(2) 0.0199(7) Uani 1 1 d .
H41A H 0.2853 0.1877 0.1918 0.024 Uiso 1 1 calc R
C42 C 0.19137(10) 0.1212(2) 0.3443(2) 0.0268(9) Uani 1 1 d .
C43 C 0.15094(10) 0.1039(2) 0.3176(2) 0.0210(7) Uani 1 1 d .
H43A H 0.1390 0.1077 0.2613 0.025 Uiso 1 1 calc R
C44 C 0.13312(10) 0.0808(2) 0.3902(2) 0.0199(7) Uani 1 1 d .
H44A H 0.1068 0.0648 0.3929 0.024 Uiso 1 1 calc R
C45 C 0.21937(10) 0.1048(2) 0.1280(2) 0.0201(7) Uani 1 1 d .
H45A H 0.2370 0.0648 0.1441 0.024 Uiso 1 1 calc R
C46 C 0.20611(10) 0.1565(2) 0.1922(2) 0.0203(7) Uani 1 1 d .
C47 C 0.18042(10) 0.2155(2) 0.1674(2) 0.0238(7) Uani 1 1 d .
H47A H 0.1715 0.2488 0.2096 0.029 Uiso 1 1 calc R
C48 C 0.16744(10) 0.2268(2) 0.0810(2) 0.0229(7) Uani 1 1 d .
H48A H 0.1505 0.2680 0.0650 0.027 Uiso 1 1 calc R
C49 C 0.20605(11) 0.1142(2) 0.0422(2) 0.0225(7) Uani 1 1 d .
H49A H 0.2143 0.0797 0.0003 0.027 Uiso 1 1 calc R
C50 C 0.18031(11) 0.1749(2) 0.0177(2) 0.0240(7) Uani 1 1 d .
C51 C 0.16602(11) 0.1847(2) -0.0726(2) 0.0271(8) Uani 1 1 d .
C52 C 0.17727(10) 0.0598(2) 0.7066(2) 0.0223(7) Uani 1 1 d .
H52A H 0.1530 0.0457 0.7279 0.027 Uiso 1 1 calc R
C53 C 0.21250(10) 0.0691(2) 0.7538(2) 0.0210(7) Uani 1 1 d .
H53A H 0.2171 0.0622 0.8136 0.025 Uiso 1 1 calc R
C54 C 0.24129(10) 0.09137(19) 0.6941(2) 0.0184(7) Uani 1 1 d .
C55 C 0.18458(9) 0.07590(19) 0.6178(2) 0.0172(7) Uani 1 1 d .
C56 C 0.35055(10) 0.1468(2) 0.6887(2) 0.0201(7) Uani 1 1 d .
H56A H 0.3624 0.1439 0.7450 0.024 Uiso 1 1 calc R
C57 C 0.30966(10) 0.12796(16) 0.6621(2) 0.0125(6) Uani 1 1 d .
C58 C 0.36866(10) 0.1697(2) 0.6158(2) 0.0216(7) Uani 1 1 d .
H58A H 0.3948 0.1868 0.6131 0.026 Uiso 1 1 calc R
C59 C 0.33891(9) 0.16208(18) 0.5438(2) 0.0154(6) Uani 1 1 d .
C60 C 0.26018(9) 0.15865(18) 0.3110(2) 0.0166(6) Uani 1 1 d .
C61 C 0.29499(10) 0.09500(19) 0.8130(2) 0.0176(7) Uani 1 1 d .
C62 C 0.28193(9) 0.1438(2) 0.8771(2) 0.0185(7) Uani 1 1 d .
H62A H 0.2642 0.1840 0.8618 0.022 Uiso 1 1 calc R
C63 C 0.33455(11) 0.0227(2) 0.9239(2) 0.0261(8) Uani 1 1 d .
H63A H 0.3521 -0.0175 0.9397 0.031 Uiso 1 1 calc R
C64 C 0.32143(10) 0.0336(2) 0.8374(2) 0.0208(7) Uani 1 1 d .
H64A H 0.3301 0.0001 0.7950 0.025 Uiso 1 1 calc R
C65 C 0.29504(11) 0.1333(2) 0.9641(2) 0.0211(7) Uani 1 1 d .
H65A H 0.2864 0.1667 1.0065 0.025 Uiso 1 1 calc R
C66 C 0.32105(10) 0.0729(2) 0.9876(2) 0.0199(7) Uani 1 1 d .
C67 C 0.33541(11) 0.0621(2) 1.0767(2) 0.0233(7) Uani 1 1 d .
C68 C 0.10528(16) -0.0322(3) 0.5740(6) 0.109(2) Uani 1 1 d .
H68A H 0.1248 -0.0693 0.5651 0.131 Uiso 1 1 calc R
C69 C 0.11451(9) 0.0441(2) 0.5684(2) 0.0186(7) Uani 1 1 d .
C70 C 0.15570(9) 0.0703(2) 0.5481(2) 0.0192(7) Uani 1 1 d .
C71 C 0.03953(11) -0.0047(2) 0.6092(2) 0.0284(8) Uani 1 1 d .
C72 C 0.00044(11) -0.0308(3) 0.6307(3) 0.0343(9) Uani 1 1 d .
C73 C 0.38673(9) 0.2033(2) 0.4368(2) 0.0195(7) Uani 1 1 d .
C74 C 0.45645(8) 0.17688(19) 0.4227(2) 0.0188(6) Uani 1 1 d .
H74A H 0.4776 0.1419 0.4263 0.023 Uiso 1 1 calc R
C75 C 0.41864(8) 0.15259(19) 0.44319(19) 0.0164(6) Uani 1 1 d .
H75A H 0.4149 0.1016 0.4614 0.020 Uiso 1 1 calc R
C76 C 0.39272(9) 0.27939(18) 0.40770(19) 0.0167(6) Uani 1 1 d .
H76A H 0.3713 0.3137 0.4018 0.020 Uiso 1 1 calc R
C77 C 0.46253(10) 0.2518(2) 0.3972(2) 0.0243(7) Uani 1 1 d .
C78 C 0.50190(11) 0.2763(3) 0.3739(3) 0.0346(9) Uani 1 1 d .
Cu1 Cu 0.249163(13) 0.62553(3) 0.49981(3) 0.0228(2) Uani 1 1 d .
N26 N -0.03109(11) 0.4489(3) 0.6500(3) 0.0503(11) Uani 1 1 d .
N38 N 0.34456(12) 0.5564(2) 1.1456(2) 0.0408(9) Uani 1 1 d .
N41 N 0.15344(11) 0.6937(2) -0.1466(2) 0.0394(9) Uani 1 1 d .
N42 N 0.52958(10) 0.8017(2) 0.3461(2) 0.0367(8) Uani 1 1 d .
N43 N 0.30136(8) 0.64162(17) 0.57067(18) 0.0175(6) Uani 1 1 d .
N44 N 0.22293(8) 0.59592(17) 0.60853(18) 0.0194(6) Uani 1 1 d .
N45 N 0.19735(8) 0.60989(17) 0.43031(18) 0.0177(6) Uani 1 1 d .
N46 N 0.27564(8) 0.65240(17) 0.39115(18) 0.0191(6) Uani 1 1 d .
C1 C 0.04674(17) 0.5718(3) 0.6029(6) 0.118(3) Uani 1 1 d .
H1A H 0.0274 0.6089 0.6132 0.141 Uiso 1 1 calc R
C3 C 0.34970(10) 0.6457(2) 0.6833(2) 0.0234(7) Uani 1 1 d .
H3A H 0.3621 0.6412 0.7390 0.028 Uiso 1 1 calc R
C4 C 0.44692(10) 0.6822(2) 0.3688(3) 0.0293(8) Uani 1 1 d .
H4A H 0.4637 0.6479 0.3421 0.035 Uiso 1 1 calc R
C5 C 0.29436(10) 0.59600(19) 0.8101(2) 0.0184(7) Uani 1 1 d .
C6 C 0.31515(10) 0.6738(2) 0.3847(2) 0.0209(7) Uani 1 1 d .
C7 C 0.43588(9) 0.80682(18) 0.4331(2) 0.0198(7) Uani 1 1 d .
H7A H 0.4446 0.8566 0.4489 0.024 Uiso 1 1 calc R
C8 C 0.40967(9) 0.6577(2) 0.3885(2) 0.0263(8) Uani 1 1 d .
H8A H 0.4011 0.6078 0.3728 0.032 Uiso 1 1 calc R
C14 C 0.25802(10) 0.65851(19) 0.3070(2) 0.0190(7) Uani 1 1 d .
C17 C -0.00040(12) 0.4692(3) 0.6320(3) 0.0393(10) Uani 1 1 d .
C19 C 0.16444(11) 0.6852(2) -0.0754(2) 0.0279(8) Uani 1 1 d .
C79 C 0.32204(10) 0.6915(2) 0.2953(2) 0.0220(7) Uani 1 1 d .
H79A H 0.3462 0.7058 0.2739 0.026 Uiso 1 1 calc R
C80 C 0.28691(10) 0.6834(2) 0.2485(2) 0.0227(7) Uani 1 1 d .
H80A H 0.2823 0.6923 0.1890 0.027 Uiso 1 1 calc R
C81 C 0.33254(11) 0.5250(2) 0.9225(2) 0.0244(8) Uani 1 1 d .
H81A H 0.3500 0.4847 0.9389 0.029 Uiso 1 1 calc R
C82 C 0.33366(12) 0.5637(2) 1.0754(2) 0.0313(9) Uani 1 1 d .
C83 C 0.31988(11) 0.5343(2) 0.8343(2) 0.0254(8) Uani 1 1 d .
H83A H 0.3283 0.4999 0.7925 0.030 Uiso 1 1 calc R
C84 C 0.36691(10) 0.6693(2) 0.6109(2) 0.0235(7) Uani 1 1 d .
H84A H 0.3932 0.6853 0.6074 0.028 Uiso 1 1 calc R
C85 C 0.30881(10) 0.62912(17) 0.6583(2) 0.0159(7) Uani 1 1 d .
C86 C 0.33686(9) 0.66464(18) 0.5407(2) 0.0173(7) Uani 1 1 d .
C87 C 0.28034(10) 0.6057(2) 0.7162(2) 0.0203(7) Uani 1 1 d .
C88 C 0.24062(10) 0.5921(2) 0.6922(2) 0.0201(7) Uani 1 1 d .
C89 C 0.21139(10) 0.5696(2) 0.7512(2) 0.0237(7) Uani 1 1 d .
H89A H 0.2159 0.5628 0.8111 0.028 Uiso 1 1 calc R
C90 C 0.17632(10) 0.5599(2) 0.7047(2) 0.0242(7) Uani 1 1 d .
H90A H 0.1522 0.5458 0.7264 0.029 Uiso 1 1 calc R
C91 C 0.18335(10) 0.57553(19) 0.6146(2) 0.0190(7) Uani 1 1 d .
C92 C 0.15472(10) 0.5704(2) 0.5465(2) 0.0232(7) Uani 1 1 d .
C93 C 0.16142(10) 0.5853(2) 0.4588(2) 0.0232(7) Uani 1 1 d .
C94 C 0.13127(10) 0.5802(2) 0.3883(2) 0.0243(7) Uani 1 1 d .
H94A H 0.1049 0.5646 0.3918 0.029 Uiso 1 1 calc R
C95 C 0.14881(10) 0.6023(2) 0.3162(2) 0.0236(7) Uani 1 1 d .
H95A H 0.1367 0.6054 0.2600 0.028 Uiso 1 1 calc R
C96 C 0.18960(11) 0.6204(2) 0.3420(2) 0.0273(9) Uani 1 1 d .
C97 C 0.21791(10) 0.6445(2) 0.2841(2) 0.0193(7) Uani 1 1 d .
C98 C 0.21761(10) 0.6043(2) 0.1268(2) 0.0213(7) Uani 1 1 d .
H98A H 0.2351 0.5642 0.1432 0.026 Uiso 1 1 calc R
C99 C 0.17794(11) 0.7157(2) 0.1649(2) 0.0261(8) Uani 1 1 d .
H99A H 0.1691 0.7495 0.2067 0.031 Uiso 1 1 calc R
C100 C 0.20450(11) 0.6144(2) 0.0394(2) 0.0240(8) Uani 1 1 d .
H10C H 0.2132 0.5809 -0.0029 0.029 Uiso 1 1 calc R
C101 C 0.34389(9) 0.68188(19) 0.4531(2) 0.0178(7) Uani 1 1 d .
C102 C 0.38451(9) 0.7072(2) 0.4321(2) 0.0200(7) Uani 1 1 d .
C103 C 0.39870(9) 0.78105(18) 0.4543(2) 0.0183(6) Uani 1 1 d .
H10B H 0.3827 0.8143 0.4844 0.022 Uiso 1 1 calc R
C104 C 0.45992(10) 0.7579(2) 0.3881(2) 0.0247(8) Uani 1 1 d .
C105 C 0.49799(11) 0.7831(2) 0.3651(2) 0.0285(8) Uani 1 1 d .
C106 C 0.31978(10) 0.5737(2) 0.9845(2) 0.0216(7) Uani 1 1 d .
C107 C 0.29406(10) 0.6368(2) 0.9609(2) 0.0196(7) Uani 1 1 d .
H10E H 0.2859 0.6712 1.0029 0.023 Uiso 1 1 calc R
C108 C 0.28128(10) 0.6461(2) 0.8734(2) 0.0200(7) Uani 1 1 d .
H10D H 0.2638 0.6863 0.8570 0.024 Uiso 1 1 calc R
C109 C 0.16501(11) 0.7255(2) 0.0789(2) 0.0260(8) Uani 1 1 d .
H10A H 0.1475 0.7656 0.0626 0.031 Uiso 1 1 calc R
C110 C 0.17840(11) 0.6746(2) 0.0156(2) 0.0279(8) Uani 1 1 d .
C111 C 0.20403(10) 0.6557(2) 0.1901(2) 0.0216(7) Uani 1 1 d .
C112 C 0.10336(17) 0.4689(3) 0.5669(6) 0.108(2) Uani 1 1 d U
H11A H 0.1215 0.4323 0.5488 0.130 Uiso 1 1 calc R
C113 C 0.11340(9) 0.5435(2) 0.5675(2) 0.0204(7) Uani 1 1 d .
C114 C 0.08456(16) 0.5953(3) 0.5809(6) 0.108(2) Uani 1 1 d U
H11C H 0.0899 0.6482 0.5754 0.130 Uiso 1 1 calc R
C115 C 0.06624(17) 0.4432(4) 0.5927(6) 0.118(3) Uani 1 1 d .
H11B H 0.0612 0.3902 0.5982 0.141 Uiso 1 1 calc R
C116 C 0.03814(11) 0.4954(2) 0.6094(3) 0.0302(8) Uani 1 1 d .

loop_
_atom_site_aniso_label
_atom_site_aniso_U_11
_atom_site_aniso_U_22
_atom_site_aniso_U_33
_atom_site_aniso_U_23
_atom_site_aniso_U_13
_atom_site_aniso_U_12
Cu2 0.0196(4) 0.0234(4) 0.0205(4) 0.00099(19) -0.0012(3) -0.00175(19)
N1 0.0153(13) 0.0187(14) 0.0157(13) 0.0015(10) -0.0033(10) 0.0004(11)
N5 0.0163(13) 0.0174(14) 0.0148(13) 0.0000(10) 0.0019(10) -0.0039(11)
N30 0.049(2) 0.040(2) 0.0229(16) 0.0004(14) -0.0023(14) 0.0130(17)
N35 0.0111(13) 0.0209(13) 0.0134(13) 0.0010(10) 0.0001(9) -0.0005(11)
N36 0.0153(14) 0.0190(13) 0.0133(13) 0.0018(10) -0.0015(10) -0.0032(11)
N37 0.0401(19) 0.0385(19) 0.0195(15) 0.0003(14) -0.0015(13) 0.0095(15)
N39 0.0196(18) 0.051(2) 0.072(3) 0.021(2) 0.0048(16) -0.0055(16)
N40 0.0253(19) 0.059(3) 0.068(3) 0.005(2) 0.0072(17) -0.0126(18)
C2 0.043(2) 0.035(2) 0.265(7) -0.004(3) 0.079(3) -0.0027(18)
C11 0.0187(16) 0.0244(17) 0.0224(16) 0.0030(13) 0.0010(12) -0.0045(13)
C12 0.0163(16) 0.0204(16) 0.0229(16) 0.0024(13) 0.0050(12) -0.0028(13)
C15 0.043(2) 0.035(2) 0.265(7) -0.004(3) 0.079(3) -0.0027(18)
C16 0.0217(17) 0.0201(16) 0.0114(14) -0.0014(12) -0.0032(12) -0.0028(13)
C18 0.043(2) 0.0242(18) 0.271(7) -0.022(3) 0.086(3) -0.0049(16)
C20 0.0120(15) 0.0133(14) 0.0205(15) 0.0008(12) -0.0010(11) 0.0017(12)
C25 0.0141(15) 0.0186(16) 0.0198(16) 0.0074(13) -0.0048(12) -0.0030(13)
C29 0.0116(15) 0.0290(18) 0.0240(17) 0.0047(14) -0.0013(12) -0.0023(13)
C39 0.0145(15) 0.0210(16) 0.0200(16) 0.0047(13) -0.0025(12) -0.0022(13)
C41 0.0224(17) 0.0238(17) 0.0134(14) 0.0024(12) -0.0003(12) -0.0014(13)
C42 0.0130(17) 0.053(3) 0.0140(16) 0.0020(15) -0.0034(13) 0.0010(15)
C43 0.0198(17) 0.0254(17) 0.0171(15) 0.0015(13) -0.0041(12) -0.0004(14)
C44 0.0152(15) 0.0267(17) 0.0174(15) 0.0019(13) -0.0025(12) -0.0030(13)
C45 0.0187(16) 0.0205(16) 0.0203(16) 0.0034(13) -0.0040(12) -0.0028(13)
C46 0.0156(16) 0.0262(18) 0.0185(16) -0.0030(13) -0.0023(12) -0.0043(13)
C47 0.0268(18) 0.0273(18) 0.0166(16) -0.0048(13) -0.0039(13) 0.0013(14)
C48 0.0271(18) 0.0210(17) 0.0201(16) 0.0017(13) -0.0019(13) 0.0071(14)
C49 0.0217(18) 0.0255(18) 0.0202(17) 0.0019(13) -0.0001(13) -0.0007(14)
C50 0.0253(18) 0.0289(19) 0.0176(16) 0.0042(14) -0.0006(13) -0.0031(15)
C51 0.030(2) 0.0276(19) 0.0228(18) 0.0007(14) -0.0024(14) 0.0019(15)
C52 0.0234(17) 0.0264(18) 0.0174(15) 0.0002(13) 0.0044(12) -0.0018(14)
C53 0.0197(17) 0.0255(18) 0.0176(15) -0.0020(13) 0.0011(12) -0.0052(14)
C54 0.0203(17) 0.0192(16) 0.0146(15) -0.0002(12) -0.0070(12) 0.0004(13)
C55 0.0140(15) 0.0166(15) 0.0214(16) 0.0007(12) 0.0043(12) 0.0022(12)
C56 0.0174(16) 0.0263(17) 0.0158(15) -0.0025(13) -0.0043(12) 0.0003(14)
C57 0.0150(16) 0.0042(13) 0.0181(15) -0.0018(10) -0.0013(12) 0.0021(10)
C58 0.0183(16) 0.0217(17) 0.0244(17) -0.0020(13) -0.0011(13) -0.0035(13)
C59 0.0117(15) 0.0164(15) 0.0178(15) 0.0005(12) -0.0022(11) 0.0018(12)
C60 0.0147(15) 0.0147(15) 0.0201(15) -0.0005(12) 0.0001(12) 0.0010(12)
C61 0.0192(16) 0.0155(16) 0.0177(16) 0.0026(12) -0.0012(12) -0.0008(13)
C62 0.0149(16) 0.0192(16) 0.0212(16) -0.0019(13) 0.0003(12) -0.0022(13)
C63 0.0309(19) 0.0252(18) 0.0217(17) 0.0068(14) -0.0022(14) 0.0013(15)
C64 0.0298(18) 0.0153(16) 0.0170(16) 0.0024(12) -0.0011(13) 0.0048(13)
C65 0.0222(18) 0.0224(17) 0.0183(16) -0.0043(13) -0.0010(13) -0.0041(13)
C66 0.0270(18) 0.0202(17) 0.0124(15) 0.0015(12) -0.0005(12) -0.0059(13)
C67 0.0297(19) 0.0213(17) 0.0185(17) 0.0022(13) -0.0003(13) -0.0047(14)
C68 0.043(2) 0.0242(18) 0.271(7) -0.022(3) 0.086(3) -0.0049(16)
C69 0.0134(15) 0.0233(17) 0.0186(15) 0.0026(13) -0.0024(11) -0.0005(13)
C70 0.0154(16) 0.0194(16) 0.0233(16) 0.0000(13) 0.0046(12) -0.0008(13)
C71 0.0176(17) 0.036(2) 0.0323(19) 0.0021(16) 0.0033(14) -0.0064(15)
C72 0.019(2) 0.040(2) 0.045(2) 0.0025(18) 0.0072(16) -0.0031(16)
C73 0.0149(16) 0.0282(18) 0.0148(14) 0.0005(13) -0.0024(11) -0.0030(13)
C74 0.0060(13) 0.0239(16) 0.0263(15) 0.0077(13) -0.0002(11) 0.0013(12)
C75 0.0118(14) 0.0193(16) 0.0186(14) 0.0062(12) 0.0050(11) -0.0004(11)
C76 0.0103(14) 0.0170(15) 0.0224(15) 0.0017(12) -0.0007(11) -0.0003(11)
C77 0.0134(16) 0.036(2) 0.0233(16) 0.0024(14) -0.0022(12) -0.0033(14)
C78 0.0189(19) 0.037(2) 0.047(2) 0.0093(18) -0.0046(16) -0.0075(16)
Cu1 0.0197(4) 0.0230(4) 0.0256(4) 0.0007(2) 0.0007(3) -0.0015(2)
N26 0.0212(18) 0.068(3) 0.063(3) 0.001(2) 0.0083(16) -0.0190(18)
N38 0.055(2) 0.043(2) 0.0245(17) 0.0054(15) -0.0011(15) 0.0145(18)
N41 0.049(2) 0.042(2) 0.0271(18) 0.0012(15) 0.0019(15) 0.0034(17)
N42 0.0210(17) 0.045(2) 0.0439(19) 0.0030(16) 0.0004(13) -0.0100(15)
N43 0.0128(13) 0.0153(13) 0.0244(14) -0.0067(11) 0.0008(10) -0.0004(11)
N44 0.0134(13) 0.0227(15) 0.0218(14) 0.0032(11) -0.0013(10) -0.0010(11)
N45 0.0129(13) 0.0215(14) 0.0186(13) -0.0014(11) -0.0013(10) -0.0028(11)
N46 0.0150(14) 0.0209(15) 0.0212(14) 0.0000(11) -0.0013(10) -0.0056(11)
C1 0.045(2) 0.036(2) 0.283(8) -0.003(4) 0.090(4) -0.0044(19)
C3 0.0201(17) 0.0278(18) 0.0218(17) -0.0047(14) -0.0018(13) -0.0028(15)
C4 0.0194(17) 0.0231(18) 0.047(2) -0.0163(16) 0.0116(14) -0.0042(14)
C5 0.0197(16) 0.0155(16) 0.0198(16) 0.0024(12) -0.0013(12) -0.0022(13)
C6 0.0159(16) 0.0214(17) 0.0263(17) -0.0015(13) 0.0078(12) -0.0033(13)
C7 0.0117(15) 0.0144(15) 0.0330(17) -0.0021(13) -0.0017(12) -0.0051(11)
C8 0.0138(16) 0.0220(17) 0.044(2) -0.0181(15) 0.0107(13) -0.0098(13)
C14 0.0195(17) 0.0146(16) 0.0232(16) 0.0025(12) 0.0031(12) 0.0005(12)
C17 0.023(2) 0.050(3) 0.045(2) 0.000(2) 0.0036(17) -0.0030(18)
C19 0.031(2) 0.0273(19) 0.0244(19) 0.0047(15) -0.0015(14) -0.0001(15)
C79 0.0162(16) 0.0224(17) 0.0280(17) 0.0026(14) 0.0069(13) -0.0018(13)
C80 0.0248(18) 0.0219(17) 0.0217(16) -0.0041(13) 0.0040(13) 0.0005(14)
C81 0.0286(18) 0.0168(16) 0.0269(18) 0.0039(14) -0.0041(14) 0.0024(14)
C82 0.035(2) 0.033(2) 0.025(2) -0.0013(16) 0.0010(15) 0.0007(17)
C83 0.0255(18) 0.0270(19) 0.0236(17) 0.0026(14) 0.0010(14) 0.0068(15)
C84 0.0183(17) 0.0220(17) 0.0299(18) 0.0020(14) 0.0000(13) -0.0052(13)
C85 0.0178(17) 0.0066(14) 0.0232(17) -0.0035(11) 0.0006(13) 0.0004(11)
C86 0.0149(15) 0.0080(14) 0.0288(17) -0.0049(12) -0.0004(12) 0.0013(11)
C87 0.0182(17) 0.0212(16) 0.0218(17) 0.0027(13) 0.0038(13) -0.0060(13)
C88 0.0193(17) 0.0218(17) 0.0190(16) -0.0033(13) -0.0011(12) 0.0014(13)
C89 0.0231(18) 0.032(2) 0.0162(15) -0.0008(14) 0.0027(13) -0.0032(15)
C90 0.0188(17) 0.0312(19) 0.0237(17) 0.0013(14) 0.0084(13) -0.0037(14)
C91 0.0157(16) 0.0137(15) 0.0278(17) -0.0032(13) 0.0030(12) -0.0012(12)
C92 0.0141(16) 0.0259(18) 0.0302(18) 0.0032(14) 0.0064(13) -0.0047(13)
C93 0.0140(16) 0.0286(18) 0.0264(17) -0.0010(14) -0.0021(13) -0.0019(14)
C94 0.0177(17) 0.0306(19) 0.0239(17) -0.0028(14) -0.0030(13) -0.0023(14)
C95 0.0217(18) 0.0283(19) 0.0204(16) 0.0042(14) -0.0021(13) 0.0013(15)
C96 0.0149(18) 0.044(2) 0.0224(18) 0.0039(15) -0.0032(13) -0.0045(15)
C97 0.0241(18) 0.0146(15) 0.0195(16) -0.0050(13) 0.0030(13) -0.0026(13)
C98 0.0195(17) 0.0218(17) 0.0225(17) 0.0030(14) 0.0002(13) -0.0045(14)
C99 0.0285(19) 0.0270(19) 0.0226(17) -0.0019(14) 0.0012(13) -0.0027(15)
C100 0.0190(18) 0.0276(18) 0.0256(18) 0.0025(14) 0.0034(13) 0.0021(14)
C101 0.0112(15) 0.0166(15) 0.0261(17) 0.0007(13) 0.0036(12) 0.0005(12)
C102 0.0138(16) 0.0191(16) 0.0268(17) 0.0016(13) 0.0000(12) -0.0049(12)
C103 0.0170(15) 0.0127(14) 0.0257(15) -0.0061(12) 0.0055(12) -0.0001(12)
C104 0.0113(15) 0.0312(19) 0.0311(18) -0.0004(15) -0.0026(13) -0.0054(14)
C105 0.026(2) 0.036(2) 0.0225(16) 0.0026(15) -0.0022(14) -0.0097(16)
C106 0.0271(18) 0.0184(16) 0.0189(16) 0.0021(13) -0.0027(13) -0.0025(14)
C107 0.0194(17) 0.0153(15) 0.0242(17) -0.0027(13) 0.0033(13) -0.0011(13)
C108 0.0178(16) 0.0188(16) 0.0229(17) -0.0028(13) -0.0021(12) -0.0009(13)
C109 0.0305(19) 0.0237(18) 0.0236(17) 0.0007(14) 0.0003(14) 0.0060(15)
C110 0.030(2) 0.0288(19) 0.0246(18) 0.0029(15) 0.0004(14) -0.0048(15)
C111 0.0125(15) 0.0270(19) 0.0254(17) 0.0001(14) 0.0014(12) -0.0052(13)
C112 0.041(2) 0.033(2) 0.260(7) -0.005(3) 0.080(3) -0.0116(17)
C113 0.0109(15) 0.0259(18) 0.0242(16) 0.0006(14) -0.0009(12) -0.0009(13)
C114 0.041(2) 0.033(2) 0.260(7) -0.005(3) 0.080(3) -0.0116(17)
C115 0.045(2) 0.036(2) 0.283(8) -0.003(4) 0.090(4) -0.0044(19)
C116 0.0214(18) 0.034(2) 0.036(2) 0.0008(16) 0.0029(15) -0.0135(16)

loop_
_atom_type_symbol
_atom_type_description
_atom_type_scat_dispersion_real
_atom_type_scat_dispersion_imag
_atom_type_scat_source
C C 0.0181 0.0091 'International Tables Vol C Tables 4.2.6.8 and 6.1.1.4'
H H 0.0000 0.0000 'International Tables Vol C Tables 4.2.6.8 and 6.1.1.4'
Cu Cu -1.9646 0.5888 'International Tables Vol C Tables 4.2.6.8 and 6.1.1.4'
N N 0.0311 0.0180 'International Tables Vol C Tables 4.2.6.8 and 6.1.1.4'
O O 0.0492 0.0322 'International Tables Vol C Tables 4.2.6.8 and 6.1.1.4'

loop_
_geom_angle_atom_site_label_1
_geom_angle_atom_site_label_2
_geom_angle_atom_site_label_3
_geom_angle
N5 Cu2 N35 90.21(11)
N5 Cu2 N36 90.00(11)
N35 Cu2 N36 179.69(11)
N5 Cu2 N1 179.84(12)
N35 Cu2 N1 89.80(11)
N36 Cu2 N1 89.99(11)
C54 N1 C55 105.4(3)
C54 N1 Cu2 127.0(2)
C55 N1 Cu2 127.6(2)
C60 N5 C39 105.2(3)
C60 N5 Cu2 127.5(2)
C39 N5 Cu2 127.3(2)
C42 N35 C29 104.9(3)
C42 N35 Cu2 127.9(2)
C29 N35 Cu2 127.2(2)
C57 N36 C59 105.6(3)
C57 N36 Cu2 127.2(2)
C59 N36 Cu2 127.2(2)
C71 C2 C68 120.5(5)
C71 C2 H2A 119.8
C68 C2 H2A 119.8
C77 C11 C76 118.7(3)
C77 C11 H11D 120.6
C76 C11 H11D 120.6
C41 C12 C39 107.2(3)
C41 C12 H12A 126.4
C39 C12 H12A 126.4
C71 C15 C18 120.1(5)
C71 C15 H15A 119.9
C18 C15 H15A 119.9
C60 C16 C42 123.4(3)
C60 C16 C46 118.3(3)
C42 C16 C46 118.2(3)
C69 C18 C15 122.0(5)
C69 C18 H18A 119.0
C15 C18 H18A 119.0
C59 C20 C39 123.3(3)
C59 C20 C73 118.8(3)
C39 C20 C73 117.9(3)
C57 C25 C54 123.2(3)
C57 C25 C61 118.5(3)
C54 C25 C61 118.3(3)
C70 C29 N35 125.8(3)
C70 C29 C44 124.3(3)
N35 C29 C44 109.9(3)
N5 C39 C20 126.3(3)
N5 C39 C12 109.9(3)
C20 C39 C12 123.8(3)
C12 C41 C60 107.5(3)
C12 C41 H41A 126.2
C60 C41 H41A 126.2
N35 C42 C16 125.3(3)
N35 C42 C43 111.5(3)
C16 C42 C43 123.2(3)
C44 C43 C42 106.7(3)
C44 C43 H43A 126.6
C42 C43 H43A 126.6
C43 C44 C29 106.9(3)
C43 C44 H44A 126.5
C29 C44 H44A 126.5
C49 C45 C46 119.8(3)
C49 C45 H45A 120.1
C46 C45 H45A 120.1
C47 C46 C45 119.4(3)
C47 C46 C16 121.4(3)
C45 C46 C16 119.2(3)
C46 C47 C48 121.6(3)
C46 C47 H47A 119.2
C48 C47 H47A 119.2
C47 C48 C50 118.9(3)
C47 C48 H48A 120.6
C50 C48 H48A 120.6
C45 C49 C50 120.2(3)
C45 C49 H49A 119.9
C50 C49 H49A 119.9
C49 C50 C48 120.2(3)
C49 C50 C51 120.4(3)
C48 C50 C51 119.5(3)
N30 C51 C50 178.2(4)
C53 C52 C55 106.7(3)
C53 C52 H52A 126.6
C55 C52 H52A 126.6
C52 C53 C54 107.0(3)
C52 C53 H53A 126.5
C54 C53 H53A 126.5
N1 C54 C25 126.3(3)
N1 C54 C53 110.5(3)
C25 C54 C53 123.2(3)
N1 C55 C70 125.4(3)
N1 C55 C52 110.3(3)
C70 C55 C52 124.3(3)
C58 C56 C57 107.5(3)
C58 C56 H56A 126.3
C57 C56 H56A 126.3
N36 C57 C25 126.1(3)
N36 C57 C56 110.2(3)
C25 C57 C56 123.6(3)
C56 C58 C59 106.1(3)
C56 C58 H58A 126.9
C59 C58 H58A 126.9
N36 C59 C20 125.7(3)
N36 C59 C58 110.6(3)
C20 C59 C58 123.7(3)
N5 C60 C16 125.8(3)
N5 C60 C41 110.2(3)
C16 C60 C41 124.0(3)
C62 C61 C64 119.0(3)
C62 C61 C25 122.1(3)
C64 C61 C25 118.9(3)
C61 C62 C65 120.6(3)
C61 C62 H62A 119.7
C65 C62 H62A 119.7
C64 C63 C66 119.3(3)
C64 C63 H63A 120.3
C66 C63 H63A 120.3
C63 C64 C61 120.6(3)
C63 C64 H64A 119.7
C61 C64 H64A 119.7
C66 C65 C62 120.1(3)
C66 C65 H65A 120.0
C62 C65 H65A 120.0
C65 C66 C63 120.4(3)
C65 C66 C67 120.7(3)
C63 C66 C67 118.9(3)
N37 C67 C66 179.0(4)
C69 C68 C2 121.6(5)
C69 C68 H68A 119.2
C2 C68 H68A 119.2
C18 C69 C68 116.8(4)
C18 C69 C70 121.9(4)
C68 C69 C70 121.4(3)
C29 C70 C55 124.2(3)
C29 C70 C69 118.4(3)
C55 C70 C69 117.4(3)
C2 C71 C15 118.6(4)
C2 C71 C72 120.1(4)
C15 C71 C72 121.2(4)
N40 C72 C71 178.8(5)
C75 C73 C76 118.9(3)
C75 C73 C20 121.8(3)
C76 C73 C20 119.2(3)
C77 C74 C75 120.2(3)
C77 C74 H74A 119.9
C75 C74 H74A 119.9
C73 C75 C74 120.8(3)
C73 C75 H75A 119.6
C74 C75 H75A 119.6
C73 C76 C11 120.5(3)
C73 C76 H76A 119.8
C11 C76 H76A 119.8
C74 C77 C11 120.7(3)
C74 C77 C78 120.0(3)
C11 C77 C78 119.1(3)
N39 C78 C77 179.6(5)
N45 Cu1 N46 90.29(11)
N45 Cu1 N44 89.75(12)
N46 Cu1 N44 178.66(11)
N45 Cu1 N43 179.65(10)
N46 Cu1 N43 89.99(11)
N44 Cu1 N43 89.98(12)
C85 N43 C86 105.7(3)
C85 N43 Cu1 127.1(2)
C86 N43 Cu1 127.1(2)
C91 N44 C88 106.3(3)
C91 N44 Cu1 126.7(2)
C88 N44 Cu1 127.0(2)
C96 N45 C93 104.0(3)
C96 N45 Cu1 127.6(2)
C93 N45 Cu1 128.5(2)
C14 N46 C6 105.3(3)
C14 N46 Cu1 127.5(2)
C6 N46 Cu1 127.1(2)
C116 C1 C114 120.1(5)
C116 C1 H1A 119.9
C114 C1 H1A 119.9
C84 C3 C85 107.1(3)
C84 C3 H3A 126.4
C85 C3 H3A 126.4
C8 C4 C104 120.9(3)
C8 C4 H4A 119.5
C104 C4 H4A 119.5
C108 C5 C83 120.0(3)
C108 C5 C87 120.7(3)
C83 C5 C87 119.2(3)
C101 C6 N46 126.4(3)
C101 C6 C79 123.6(3)
N46 C6 C79 109.9(3)
C104 C7 C103 119.4(3)
C104 C7 H7A 120.3
C103 C7 H7A 120.3
C4 C8 C102 120.6(3)
C4 C8 H8A 119.7
C102 C8 H8A 119.7
N46 C14 C97 124.6(3)
N46 C14 C80 110.0(3)
C97 C14 C80 125.3(3)
N26 C17 C116 179.6(6)
N41 C19 C110 179.7(5)
C80 C79 C6 107.2(3)
C80 C79 H79A 126.4
C6 C79 H79A 126.4
C79 C80 C14 107.5(3)
C79 C80 H80A 126.2
C14 C80 H80A 126.2
C106 C81 C83 121.2(3)
C106 C81 H81A 119.4
C83 C81 H81A 119.4
N38 C82 C106 179.5(5)
C5 C83 C81 118.9(3)
C5 C83 H83A 120.5
C81 C83 H83A 120.5
C3 C84 C86 106.6(3)
C3 C84 H84A 126.7
C86 C84 H84A 126.7
N43 C85 C87 125.4(3)
N43 C85 C3 110.0(3)
C87 C85 C3 124.6(3)
N43 C86 C101 126.0(3)
N43 C86 C84 110.5(3)
C101 C86 C84 123.5(3)
C88 C87 C85 124.4(3)
C88 C87 C5 118.3(3)
C85 C87 C5 117.3(3)
N44 C88 C87 126.0(3)
N44 C88 C89 109.3(3)
C87 C88 C89 124.6(3)
C90 C89 C88 108.0(3)
C90 C89 H89A 126.0
C88 C89 H89A 126.0
C89 C90 C91 107.0(3)
C89 C90 H90A 126.5
C91 C90 H90A 126.5
C92 C91 N44 126.2(3)
C92 C91 C90 124.5(3)
N44 C91 C90 109.3(3)
C91 C92 C93 124.7(3)
C91 C92 C113 117.4(3)
C93 C92 C113 117.8(3)
N45 C93 C92 124.1(3)
N45 C93 C94 111.6(3)
C92 C93 C94 124.2(3)
C95 C94 C93 106.2(3)
C95 C94 H94A 126.9
C93 C94 H94A 126.9
C94 C95 C96 107.2(3)
C94 C95 H95A 126.4
C96 C95 H95A 126.4
N45 C96 C97 124.8(3)
N45 C96 C95 111.0(3)
C97 C96 C95 124.2(3)
C14 C97 C96 125.1(3)
C14 C97 C111 117.1(3)
C96 C97 C111 117.8(3)
C100 C98 C111 119.3(3)
C100 C98 H98A 120.3
C111 C98 H98A 120.3
C109 C99 C111 120.8(3)
C109 C99 H99A 119.6
C111 C99 H99A 119.6
C110 C100 C98 119.9(4)
C110 C100 H10C 120.1
C98 C100 H10C 120.1
C6 C101 C86 123.3(3)
C6 C101 C102 117.8(3)
C86 C101 C102 118.9(3)
C103 C102 C8 117.6(3)
C103 C102 C101 121.2(3)
C8 C102 C101 121.2(3)
C7 C103 C102 122.3(3)
C7 C103 H10B 118.9
C102 C103 H10B 118.9
C7 C104 C4 119.1(3)
C7 C104 C105 120.4(3)
C4 C104 C105 120.4(3)
N42 C105 C104 178.1(5)
C81 C106 C107 120.4(3)
C81 C106 C82 120.4(3)
C107 C106 C82 119.2(3)
C108 C107 C106 118.6(3)
C108 C107 H10E 120.7
C106 C107 H10E 120.7
C5 C108 C107 120.8(3)
C5 C108 H10D 119.6
C107 C108 H10D 119.6
C99 C109 C110 119.7(3)
C99 C109 H10A 120.2
C110 C109 H10A 120.2
C100 C110 C109 120.5(3)
C100 C110 C19 120.1(4)
C109 C110 C19 119.4(4)
C99 C111 C98 119.9(3)
C99 C111 C97 120.8(3)
C98 C111 C97 119.3(3)
C113 C112 C115 122.1(5)
C113 C112 H11A 118.9
C115 C112 H11A 118.9
C112 C113 C114 117.1(4)
C112 C113 C92 121.9(4)
C114 C113 C92 120.7(4)
C113 C114 C1 121.6(5)
C113 C114 H11C 119.2
C1 C114 H11C 119.2
C116 C115 C112 119.7(5)
C116 C115 H11B 120.1
C112 C115 H11B 120.1
C115 C116 C1 118.6(4)
C115 C116 C17 119.8(4)
C1 C116 C17 121.5(4)

loop_
_geom_bond_atom_site_label_1
_geom_bond_atom_site_label_2
_geom_bond_distance
Cu2 N5 1.995(3)
Cu2 N35 2.002(3)
Cu2 N36 2.007(3)
Cu2 N1 2.008(3)
N1 C54 1.369(4)
N1 C55 1.379(4)
N5 C60 1.380(4)
N5 C39 1.379(4)
N30 C51 1.143(5)
N35 C42 1.371(4)
N35 C29 1.391(4)
N36 C57 1.378(4)
N36 C59 1.388(4)
N37 C67 1.151(5)
N39 C78 1.141(5)
N40 C72 1.151(5)
C2 C71 1.332(7)
C2 C68 1.383(7)
C2 H2A 0.9300
C11 C77 1.396(5)
C11 C76 1.403(4)
C11 H11D 0.9300
C12 C41 1.330(5)
C12 C39 1.452(4)
C12 H12A 0.9300
C15 C71 1.347(7)
C15 C18 1.377(7)
C15 H15A 0.9300
C16 C60 1.406(4)
C16 C42 1.416(5)
C16 C46 1.492(4)
C18 C69 1.341(6)
C18 H18A 0.9300
C20 C59 1.396(4)
C20 C39 1.398(4)
C20 C73 1.483(4)
C25 C57 1.391(5)
C25 C54 1.408(4)
C25 C61 1.481(4)
C29 C70 1.385(5)
C29 C44 1.441(4)
C41 C60 1.440(4)
C41 H41A 0.9300
C42 C43 1.423(5)
C43 C44 1.361(5)
C43 H43A 0.9300
C44 H44A 0.9300
C45 C49 1.374(5)
C45 C46 1.420(5)
C45 H45A 0.9300
C46 C47 1.368(5)
C47 C48 1.383(4)
C47 H47A 0.9300
C48 C50 1.407(5)
C48 H48A 0.9300
C49 C50 1.391(5)
C49 H49A 0.9300
C50 C51 1.448(5)
C52 C53 1.355(5)
C52 C55 1.429(4)
C52 H52A 0.9300
C53 C54 1.428(5)
C53 H53A 0.9300
C55 C70 1.400(5)
C56 C58 1.368(5)
C56 C57 1.443(4)
C56 H56A 0.9300
C58 C59 1.446(4)
C58 H58A 0.9300
C61 C62 1.387(5)
C61 C64 1.413(5)
C62 C65 1.390(5)
C62 H62A 0.9300
C63 C64 1.386(5)
C63 C66 1.402(5)
C63 H63A 0.9300
C64 H64A 0.9300
C65 C66 1.387(5)
C65 H65A 0.9300
C66 C67 1.434(4)
C68 C69 1.350(6)
C68 H68A 0.9300
C69 C70 1.507(4)
C71 C72 1.447(5)
C73 C75 1.379(5)
C73 C76 1.400(5)
C74 C77 1.363(5)
C74 C75 1.393(4)
C74 H74A 0.9300
C75 H75A 0.9300
C76 H76A 0.9300
C77 C78 1.456(5)
Cu1 N45 1.998(3)
Cu1 N46 1.998(3)
Cu1 N44 2.006(3)
Cu1 N43 2.020(3)
N26 C17 1.140(5)
N38 C82 1.123(5)
N41 C19 1.140(5)
N42 C105 1.164(5)
N43 C85 1.369(4)
N43 C86 1.365(4)
N44 C91 1.384(4)
N44 C88 1.382(4)
N45 C96 1.376(5)
N45 C93 1.377(4)
N46 C14 1.389(4)
N46 C6 1.387(4)
C1 C116 1.349(7)
C1 C114 1.396(7)
C1 H1A 0.9300
C3 C84 1.350(5)
C3 C85 1.430(5)
C3 H3A 0.9300
C4 C8 1.373(5)
C4 C104 1.397(5)
C4 H4A 0.9300
C5 C108 1.391(5)
C5 C83 1.397(5)
C5 C87 1.497(4)
C6 C101 1.386(5)
C6 C79 1.441(5)
C7 C104 1.381(5)
C7 C103 1.385(4)
C7 H7A 0.9300
C8 C102 1.400(5)
C8 H8A 0.9300
C14 C97 1.390(5)
C14 C80 1.432(5)
C17 C116 1.435(5)
C19 C110 1.456(5)
C79 C80 1.348(5)
C79 H79A 0.9300
C80 H80A 0.9300
C81 C106 1.359(5)
C81 C83 1.403(5)
C81 H81A 0.9300
C82 C106 1.453(5)
C83 H83A 0.9300
C84 C86 1.429(5)
C84 H84A 0.9300
C85 C87 1.408(5)
C86 C101 1.413(5)
C87 C88 1.380(5)
C88 C89 1.433(5)
C89 C90 1.347(5)
C89 H89A 0.9300
C90 C91 1.444(5)
C90 H90A 0.9300
C91 C92 1.375(5)
C92 C93 1.406(5)
C92 C113 1.518(4)
C93 C94 1.435(4)
C94 C95 1.345(5)
C94 H94A 0.9300
C95 C96 1.435(5)
C95 H95A 0.9300
C96 C97 1.408(5)
C97 C111 1.500(5)
C98 C100 1.396(5)
C98 C111 1.410(5)
C98 H98A 0.9300
C99 C109 1.374(5)
C99 C111 1.390(5)
C99 H99A 0.9300
C100 C110 1.388(5)
C100 H10C 0.9300
C101 C102 1.489(4)
C102 C103 1.388(4)
C103 H10B 0.9300
C104 C105 1.417(5)
C106 C107 1.416(5)
C107 C108 1.394(5)
C107 H10E 0.9300
C108 H10D 0.9300
C109 C110 1.402(5)
C109 H10A 0.9300
C112 C113 1.324(6)
C112 C115 1.404(7)
C112 H11A 0.9300
C113 C114 1.342(6)
C114 H11C 0.9300
C115 C116 1.338(7)
C115 H11B 0.9300

loop_
_geom_torsion_atom_site_label_1
_geom_torsion_atom_site_label_2
_geom_torsion_atom_site_label_3
_geom_torsion_atom_site_label_4
_geom_torsion
N5 Cu2 N1 C54 -85(35)
N35 Cu2 N1 C54 179.7(3)
N36 Cu2 N1 C54 0.0(3)
N5 Cu2 N1 C55 96(35)
N35 Cu2 N1 C55 0.1(3)
N36 Cu2 N1 C55 -179.7(3)
N35 Cu2 N5 C60 0.7(3)
N36 Cu2 N5 C60 -179.5(3)
N1 Cu2 N5 C60 -95(35)
N35 Cu2 N5 C39 -178.9(3)
N36 Cu2 N5 C39 0.9(3)
N1 Cu2 N5 C39 85(35)
N5 Cu2 N35 C42 -1.1(3)
N36 Cu2 N35 C42 -135(41)
N1 Cu2 N35 C42 178.8(3)
N5 Cu2 N35 C29 177.8(3)
N36 Cu2 N35 C29 44(23)
N1 Cu2 N35 C29 -2.4(3)
N5 Cu2 N36 C57 -179.9(3)
N35 Cu2 N36 C57 -46(23)
N1 Cu2 N36 C57 0.2(3)
N5 Cu2 N36 C59 1.9(3)
N35 Cu2 N36 C59 136(41)
N1 Cu2 N36 C59 -177.9(3)
C71 C15 C18 C69 6.1(14)
C42 N35 C29 C70 -177.7(4)
Cu2 N35 C29 C70 3.2(5)
C42 N35 C29 C44 1.0(4)
Cu2 N35 C29 C44 -178.1(2)
C60 N5 C39 C20 176.5(3)
Cu2 N5 C39 C20 -3.8(5)
C60 N5 C39 C12 -0.9(4)
Cu2 N5 C39 C12 178.8(2)
C59 C20 C39 N5 4.0(6)
C73 C20 C39 N5 -177.0(3)
C59 C20 C39 C12 -178.9(3)
C73 C20 C39 C12 0.1(5)
C41 C12 C39 N5 1.1(4)
C41 C12 C39 C20 -176.4(3)
C39 C12 C41 C60 -0.8(4)
C29 N35 C42 C16 -178.3(4)
Cu2 N35 C42 C16 0.7(6)
C29 N35 C42 C43 -0.2(4)
Cu2 N35 C42 C43 178.9(2)
C60 C16 C42 N35 0.4(6)
C46 C16 C42 N35 -177.6(3)
C60 C16 C42 C43 -177.5(3)
C46 C16 C42 C43 4.4(6)
N35 C42 C43 C44 -0.8(5)
C16 C42 C43 C44 177.4(4)
C42 C43 C44 C29 1.4(4)
C70 C29 C44 C43 177.2(4)
N35 C29 C44 C43 -1.5(4)
C49 C45 C46 C47 -0.5(5)
C49 C45 C46 C16 178.3(3)
C60 C16 C46 C47 -111.8(4)
C42 C16 C46 C47 66.3(5)
C60 C16 C46 C45 69.4(4)
C42 C16 C46 C45 -112.4(4)
C45 C46 C47 C48 -0.9(5)
C16 C46 C47 C48 -179.7(3)
C46 C47 C48 C50 1.6(6)
C46 C45 C49 C50 1.3(5)
C45 C49 C50 C48 -0.6(5)
C45 C49 C50 C51 -179.6(3)
C47 C48 C50 C49 -0.8(5)
C47 C48 C50 C51 178.2(3)
C49 C50 C51 N30 -146(13)
C48 C50 C51 N30 35(13)
C55 C52 C53 C54 0.4(4)
C55 N1 C54 C25 178.2(3)
Cu2 N1 C54 C25 -1.4(5)
C55 N1 C54 C53 -0.4(4)
Cu2 N1 C54 C53 179.9(2)
C57 C25 C54 N1 2.9(6)
C61 C25 C54 N1 -178.4(3)
C57 C25 C54 C53 -178.6(3)
C61 C25 C54 C53 0.1(5)
C52 C53 C54 N1 -0.1(4)
C52 C53 C54 C25 -178.7(3)
C54 N1 C55 C70 -178.0(3)
Cu2 N1 C55 C70 1.7(5)
C54 N1 C55 C52 0.7(4)
Cu2 N1 C55 C52 -179.7(2)
C53 C52 C55 N1 -0.7(4)
C53 C52 C55 C70 178.0(3)
C59 N36 C57 C25 179.5(3)
Cu2 N36 C57 C25 1.0(5)
C59 N36 C57 C56 1.0(3)
Cu2 N36 C57 C56 -177.5(2)
C54 C25 C57 N36 -2.7(5)
C61 C25 C57 N36 178.6(3)
C54 C25 C57 C56 175.7(3)
C61 C25 C57 C56 -3.0(5)
C58 C56 C57 N36 0.7(4)
C58 C56 C57 C25 -177.9(3)
C57 C56 C58 C59 -2.0(4)
C57 N36 C59 C20 179.3(3)
Cu2 N36 C59 C20 -2.2(5)
C57 N36 C59 C58 -2.3(4)
Cu2 N36 C59 C58 176.2(2)
C39 C20 C59 N36 -0.8(5)
C73 C20 C59 N36 -179.8(3)
C39 C20 C59 C58 -179.1(3)
C73 C20 C59 C58 1.9(5)
C56 C58 C59 N36 2.7(4)
C56 C58 C59 C20 -178.8(3)
C39 N5 C60 C16 179.8(3)
Cu2 N5 C60 C16 0.1(5)
C39 N5 C60 C41 0.4(4)
Cu2 N5 C60 C41 -179.3(2)
C42 C16 C60 N5 -0.9(6)
C46 C16 C60 N5 177.1(3)
C42 C16 C60 C41 178.4(3)
C46 C16 C60 C41 -3.5(5)
C12 C41 C60 N5 0.3(4)
C12 C41 C60 C16 -179.1(3)
C57 C25 C61 C62 112.5(4)
C54 C25 C61 C62 -66.3(4)
C57 C25 C61 C64 -68.2(4)
C54 C25 C61 C64 113.0(4)
C64 C61 C62 C65 0.9(5)
C25 C61 C62 C65 -179.8(3)
C66 C63 C64 C61 0.6(5)
C62 C61 C64 C63 -0.8(5)
C25 C61 C64 C63 179.9(3)
C61 C62 C65 C66 -0.7(5)
C62 C65 C66 C63 0.5(5)
C62 C65 C66 C67 178.9(3)
C64 C63 C66 C65 -0.4(5)
C64 C63 C66 C67 -178.8(3)
C65 C66 C67 N37 36(27)
C63 C66 C67 N37 -145(27)
C71 C2 C68 C69 -2.9(14)
C15 C18 C69 C68 -2.5(12)
C15 C18 C69 C70 178.4(7)
C2 C68 C69 C18 0.9(12)
C2 C68 C69 C70 -180.0(7)
N35 C29 C70 C55 -1.0(6)
C44 C29 C70 C55 -179.6(3)
N35 C29 C70 C69 -179.8(3)
C44 C29 C70 C69 1.6(5)
N1 C55 C70 C29 -1.6(6)
C52 C55 C70 C29 180.0(3)
N1 C55 C70 C69 177.3(3)
C52 C55 C70 C69 -1.2(5)
C18 C69 C70 C29 -86.6(6)
C68 C69 C70 C29 94.3(6)
C18 C69 C70 C55 94.5(6)
C68 C69 C70 C55 -84.6(6)
C68 C2 C71 C15 6.3(12)
C68 C2 C71 C72 -178.4(7)
C18 C15 C71 C2 -7.8(12)
C18 C15 C71 C72 176.9(7)
C2 C71 C72 N40 146(27)
C15 C71 C72 N40 -39(27)
C59 C20 C73 C75 69.0(4)
C39 C20 C73 C75 -110.1(4)
C59 C20 C73 C76 -112.9(3)
C39 C20 C73 C76 68.1(4)
C76 C73 C75 C74 1.2(5)
C20 C73 C75 C74 179.3(3)
C77 C74 C75 C73 1.1(5)
C75 C73 C76 C11 -1.5(5)
C20 C73 C76 C11 -179.7(3)
C77 C11 C76 C73 -0.4(5)
C75 C74 C77 C11 -3.1(5)
C75 C74 C77 C78 -178.6(3)
C76 C11 C77 C74 2.7(5)
C76 C11 C77 C78 178.2(3)
C74 C77 C78 N39 67(84)
C11 C77 C78 N39 -108(84)
N45 Cu1 N43 C85 41(20)
N46 Cu1 N43 C85 -175.9(3)
N44 Cu1 N43 C85 2.8(3)
N45 Cu1 N43 C86 -141(41)
N46 Cu1 N43 C86 1.7(3)
N44 Cu1 N43 C86 -179.6(3)
N45 Cu1 N44 C91 -0.4(3)
N46 Cu1 N44 C91 -92(4)
N43 Cu1 N44 C91 179.4(3)
N45 Cu1 N44 C88 179.9(3)
N46 Cu1 N44 C88 88(4)
N43 Cu1 N44 C88 -0.3(3)
N46 Cu1 N45 C96 -2.3(3)
N44 Cu1 N45 C96 179.1(3)
N43 Cu1 N45 C96 141(41)
N46 Cu1 N45 C93 176.7(3)
N44 Cu1 N45 C93 -1.9(3)
N43 Cu1 N45 C93 -40(20)
N45 Cu1 N46 C14 3.0(3)
N44 Cu1 N46 C14 94(4)
N43 Cu1 N46 C14 -176.8(3)
N45 Cu1 N46 C6 178.6(3)
N44 Cu1 N46 C6 -90(4)
N43 Cu1 N46 C6 -1.2(3)
C14 N46 C6 C101 175.2(3)
Cu1 N46 C6 C101 -1.1(5)
C14 N46 C6 C79 -1.3(4)
Cu1 N46 C6 C79 -177.6(2)
C104 C4 C8 C102 -2.8(6)
C6 N46 C14 C97 -178.0(3)
Cu1 N46 C14 C97 -1.7(5)
C6 N46 C14 C80 0.3(4)
Cu1 N46 C14 C80 176.6(2)
C101 C6 C79 C80 -174.8(3)
N46 C6 C79 C80 1.9(4)
C6 C79 C80 C14 -1.6(4)
N46 C14 C80 C79 0.9(4)
C97 C14 C80 C79 179.2(3)
C108 C5 C83 C81 -1.3(5)
C87 C5 C83 C81 -179.3(3)
C106 C81 C83 C5 1.4(6)
C85 C3 C84 C86 -1.9(4)
C86 N43 C85 C87 178.9(3)
Cu1 N43 C85 C87 -3.1(5)
C86 N43 C85 C3 0.8(4)
Cu1 N43 C85 C3 178.7(2)
C84 C3 C85 N43 0.8(4)
C84 C3 C85 C87 -177.4(3)
C85 N43 C86 C101 178.0(3)
Cu1 N43 C86 C101 0.0(5)
C85 N43 C86 C84 -1.9(4)
Cu1 N43 C86 C84 -179.9(2)
C3 C84 C86 N43 2.4(4)
C3 C84 C86 C101 -177.5(3)
N43 C85 C87 C88 0.0(6)
C3 C85 C87 C88 177.9(3)
N43 C85 C87 C5 -179.3(3)
C3 C85 C87 C5 -1.5(5)
C108 C5 C87 C88 -67.0(5)
C83 C5 C87 C88 111.1(4)
C108 C5 C87 C85 112.4(4)
C83 C5 C87 C85 -69.6(4)
C91 N44 C88 C87 178.0(3)
Cu1 N44 C88 C87 -2.3(5)
C91 N44 C88 C89 -0.4(4)
Cu1 N44 C88 C89 179.3(2)
C85 C87 C88 N44 2.9(6)
C5 C87 C88 N44 -177.8(3)
C85 C87 C88 C89 -178.9(3)
C5 C87 C88 C89 0.4(5)
N44 C88 C89 C90 -0.2(4)
C87 C88 C89 C90 -178.7(4)
C88 C89 C90 C91 0.7(4)
C88 N44 C91 C92 -179.0(3)
Cu1 N44 C91 C92 1.3(5)
C88 N44 C91 C90 0.9(4)
Cu1 N44 C91 C90 -178.8(2)
C89 C90 C91 C92 178.8(4)
C89 C90 C91 N44 -1.0(4)
N44 C91 C92 C93 0.1(6)
C90 C91 C92 C93 -179.8(4)
N44 C91 C92 C113 177.4(3)
C90 C91 C92 C113 -2.4(5)
C96 N45 C93 C92 -177.2(4)
Cu1 N45 C93 C92 3.6(5)
C96 N45 C93 C94 0.2(4)
Cu1 N45 C93 C94 -179.0(2)
C91 C92 C93 N45 -2.6(6)
C113 C92 C93 N45 -179.9(3)
C91 C92 C93 C94 -179.7(4)
C113 C92 C93 C94 3.0(6)
N45 C93 C94 C95 -0.4(4)
C92 C93 C94 C95 177.0(4)
C93 C94 C95 C96 0.4(4)
C93 N45 C96 C97 -179.0(4)
Cu1 N45 C96 C97 0.2(6)
C93 N45 C96 C95 0.1(4)
Cu1 N45 C96 C95 179.3(3)
C94 C95 C96 N45 -0.4(5)
C94 C95 C96 C97 178.8(4)
N46 C14 C97 C96 -1.6(6)
C80 C14 C97 C96 -179.7(4)
N46 C14 C97 C111 178.8(3)
C80 C14 C97 C111 0.7(5)
N45 C96 C97 C14 2.4(6)
C95 C96 C97 C14 -176.6(4)
N45 C96 C97 C111 -178.0(3)
C95 C96 C97 C111 3.0(6)
C111 C98 C100 C110 0.1(5)
N46 C6 C101 C86 3.7(6)
C79 C6 C101 C86 179.8(3)
N46 C6 C101 C102 -178.6(3)
C79 C6 C101 C102 -2.6(5)
N43 C86 C101 C6 -3.1(5)
C84 C86 C101 C6 176.9(3)
N43 C86 C101 C102 179.2(3)
C84 C86 C101 C102 -0.8(5)
C4 C8 C102 C103 -0.1(5)
C4 C8 C102 C101 179.4(3)
C6 C101 C102 C103 109.0(4)
C86 C101 C102 C103 -73.2(4)
C6 C101 C102 C8 -70.5(5)
C86 C101 C102 C8 107.3(4)
C104 C7 C103 C102 0.1(5)
C8 C102 C103 C7 1.5(5)
C101 C102 C103 C7 -178.0(3)
C103 C7 C104 C4 -3.1(5)
C103 C7 C104 C105 179.6(3)
C8 C4 C104 C7 4.4(6)
C8 C4 C104 C105 -178.2(4)
C7 C104 C105 N42 158(12)
C4 C104 C105 N42 -19(12)
C83 C81 C106 C107 -1.7(6)
C83 C81 C106 C82 -179.2(4)
N38 C82 C106 C81 99(100)
N38 C82 C106 C107 -78(82)
C81 C106 C107 C108 1.9(5)
C82 C106 C107 C108 179.4(3)
C83 C5 C108 C107 1.5(5)
C87 C5 C108 C107 179.5(3)
C106 C107 C108 C5 -1.8(5)
C111 C99 C109 C110 -0.3(6)
C98 C100 C110 C109 -0.1(6)
C98 C100 C110 C19 -179.6(3)
C99 C109 C110 C100 0.2(6)
C99 C109 C110 C19 179.7(4)
N41 C19 C110 C100 -171(100)
N41 C19 C110 C109 9(100)
C109 C99 C111 C98 0.3(5)
C109 C99 C111 C97 -179.5(3)
C100 C98 C111 C99 -0.2(5)
C100 C98 C111 C97 179.6(3)
C14 C97 C111 C99 -112.4(4)
C96 C97 C111 C99 68.0(5)
C14 C97 C111 C98 67.8(4)
C96 C97 C111 C98 -111.8(4)
C115 C112 C113 C114 -10.0(12)
C115 C112 C113 C92 175.0(7)
C91 C92 C113 C112 -89.1(6)
C93 C92 C113 C112 88.4(7)
C91 C92 C113 C114 96.1(6)
C93 C92 C113 C114 -86.4(6)
C112 C113 C114 C1 7.0(12)
C92 C113 C114 C1 -178.0(7)
C116 C1 C114 C113 -1.4(14)
C113 C112 C115 C116 7.6(14)
C112 C115 C116 C1 -1.7(12)
C112 C115 C116 C17 177.2(7)
C114 C1 C116 C115 -1.2(13)
C114 C1 C116 C17 179.9(7)
N26 C17 C116 C115 169(100)
N26 C17 C116 C1 -12(100)

loop_
_platon_squeeze_void_nr
_platon_squeeze_void_average_x
_platon_squeeze_void_average_y
_platon_squeeze_void_average_z
_platon_squeeze_void_volume
_platon_squeeze_void_count_electrons
_platon_squeeze_void_content
1 -0.009 0.249 0.000 603 161 ' '
2 -0.009 0.751 0.000 603 160 ' '
3 -0.003 0.500 0.500 616 164 ' '
4 -0.002 1.000 0.500 591 171 ' '
